data_7016614
loop_
_publ_author_name
'Flores, Jaime A.'
'Kobayashi, Yoshihiro'
'Dias, H. V. Rasika'

_publ_section_title
;
 Synthesis and characterization of silver(i) adducts supported solely
 by 1,3,5-triazapentadienyl ligands or by triazapentadienyl and other
 N-donors.
;
_journal_issue 40
_journal_name_full 'Dalton transactions (Cambridge, England : 2003)'
_journal_page_first 10351
_journal_page_last 10359
_journal_paper_doi 10.1039/c1dt10199d
_journal_volume 40
_journal_year 2011
_chemical_formula_sum 'C22 H3 Ag F24 N4'
_chemical_formula_weight 887.15
_chemical_name_common {[N{(C3F7)C(C6F5)N}2]AgNCCH3}n
_chemical_name_systematic
;
?
;
_space_group_IT_number 14
_symmetry_cell_setting monoclinic
_symmetry_space_group_name_Hall '-P 2yn'
_symmetry_space_group_name_H-M 'P 1 21/n 1'
_atom_sites_solution_hydrogens geom
_atom_sites_solution_primary direct
_atom_sites_solution_secondary difmap
_audit_creation_method SHELXL-97
_cell_angle_alpha 90.00
_cell_angle_beta 93.876(1)
_cell_angle_gamma 90.00
_cell_formula_units_Z 4
_cell_length_a 10.1781(6)
_cell_length_b 14.2903(8)
_cell_length_c 18.6323(10)
_cell_measurement_reflns_used 8470
_cell_measurement_temperature 100(2)
_cell_measurement_theta_max 28.35
_cell_measurement_theta_min 2.35
_cell_volume 2703.8(3)
_computing_cell_refinement 'Bruker SMART'
_computing_data_collection 'Bruker SMART'
_computing_data_reduction 'Bruker SAINT'
_computing_molecular_graphics 'Bruker SHELXTL'
_computing_publication_material 'Bruker SHELXTL'
_computing_structure_refinement 'SHELXL-97 (Sheldrick, 1997)'
_computing_structure_solution 'SHELXS-97 (Sheldrick, 1990)'
_diffrn_ambient_temperature 100(2)
_diffrn_measured_fraction_theta_full 0.990
_diffrn_measured_fraction_theta_max 0.990
_diffrn_measurement_device_type 'CCD area detector'
_diffrn_measurement_method 'phi and omega scans'
_diffrn_radiation_monochromator graphite
_diffrn_radiation_source 'fine-focus sealed tube'
_diffrn_radiation_type MoK\a
_diffrn_radiation_wavelength 0.71073
_diffrn_reflns_av_R_equivalents 0.0291
_diffrn_reflns_av_sigmaI/netI 0.0256
_diffrn_reflns_limit_h_max 12
_diffrn_reflns_limit_h_min -12
_diffrn_reflns_limit_k_max 17
_diffrn_reflns_limit_k_min -17
_diffrn_reflns_limit_l_max 22
_diffrn_reflns_limit_l_min -22
_diffrn_reflns_number 20097
_diffrn_reflns_theta_full 26.00
_diffrn_reflns_theta_max 26.00
_diffrn_reflns_theta_min 1.80
_exptl_absorpt_coefficient_mu 0.936
_exptl_absorpt_correction_T_max 0.8348
_exptl_absorpt_correction_T_min 0.7996
_exptl_absorpt_correction_type multi-scan
_exptl_absorpt_process_details SADABS
_exptl_crystal_colour colorless
_exptl_crystal_density_diffrn 2.179
_exptl_crystal_density_method 'not measured'
_exptl_crystal_description rods
_exptl_crystal_F_000 1704
_exptl_crystal_size_max 0.25
_exptl_crystal_size_mid 0.25
_exptl_crystal_size_min 0.20
_refine_diff_density_max 0.840
_refine_diff_density_min -0.677
_refine_diff_density_rms 0.079
_refine_ls_extinction_method none
_refine_ls_goodness_of_fit_ref 1.039
_refine_ls_hydrogen_treatment constr
_refine_ls_matrix_type full
_refine_ls_number_parameters 483
_refine_ls_number_reflns 5273
_refine_ls_number_restraints 31
_refine_ls_restrained_S_all 1.146
_refine_ls_R_factor_all 0.0364
_refine_ls_R_factor_gt 0.0316
_refine_ls_shift/su_max 0.001
_refine_ls_shift/su_mean 0.000
_refine_ls_structure_factor_coef Fsqd
_refine_ls_weighting_details 'calc w=1/[\s^2^(Fo^2^)+(0.0265P)^2^+6.0872P] where P=(Fo^2^+2Fc^2^)/3'
_refine_ls_weighting_scheme calc
_refine_ls_wR_factor_gt 0.0726
_refine_ls_wR_factor_ref 0.0796
_reflns_number_gt 4771
_reflns_number_total 5273
_reflns_threshold_expression >2sigma(I)
_cod_data_source_file c1dt10199d.txt
_cod_data_source_block dias233s
_cod_depositor_comments
;
The following automatic conversions were performed:

'_symmetry_cell_setting' value 'Monoclinic' changed to 'monoclinic'
according to /home/saulius/struct/CIF-dictionaries/cif_core.dic
dictionary named 'cif_core.dic' version 2.4.1 from 2010-06-29.

Automatic conversion script
Id: cif_fix_values 1715 2011-07-08 13:25:40Z adriana 
;
_cod_original_sg_symbol_H-M P2(1)/n
_cod_database_code 7016614

loop_
_symmetry_equiv_pos_as_xyz
'x, y, z'
'-x+1/2, y+1/2, -z+1/2'
'-x, -y, -z'
'x-1/2, -y-1/2, z-1/2'

loop_
_atom_site_label
_atom_site_type_symbol
_atom_site_fract_x
_atom_site_fract_y
_atom_site_fract_z
_atom_site_U_iso_or_equiv
_atom_site_adp_type
_atom_site_occupancy
_atom_site_symmetry_multiplicity
_atom_site_calc_flag
_atom_site_refinement_flags
_atom_site_disorder_assembly
_atom_site_disorder_group
Ag Ag 0.98324(2) -0.040242(16) 0.252244(13) 0.02597(9) Uani 1 1 d . . .
N1 N 0.8928(2) 0.07781(18) 0.19233(13) 0.0214(5) Uani 1 1 d . . .
N2 N 0.8091(2) 0.22796(18) 0.17390(14) 0.0222(5) Uani 1 1 d . . .
N3 N 0.6474(2) 0.32003(17) 0.22935(14) 0.0216(5) Uani 1 1 d . . .
N4 N 1.1400(3) -0.1093(2) 0.31883(18) 0.0367(7) Uani 1 1 d . . .
C1 C 0.8708(3) 0.1642(2) 0.21347(16) 0.0206(6) Uani 1 1 d . . .
C2 C 0.7447(3) 0.3054(2) 0.18943(16) 0.0214(6) Uani 1 1 d . . .
C3 C 0.9418(3) 0.1919(2) 0.28575(17) 0.0246(7) Uani 1 1 d . A .
C4 C 1.0874(3) 0.2191(3) 0.2785(2) 0.0443(10) Uani 1 1 d D . .
C5 C 1.1564(3) 0.2737(2) 0.3393(2) 0.0412(9) Uani 1 1 d D A .
C6 C 0.7807(3) 0.3877(2) 0.14152(18) 0.0266(7) Uani 1 1 d . . .
C7 C 0.7160(4) 0.3796(3) 0.06402(19) 0.0354(8) Uani 1 1 d . . .
C8 C 0.7174(4) 0.4692(3) 0.0189(2) 0.0427(10) Uani 1 1 d . . .
C9 C 0.8368(3) 0.0554(2) 0.12259(17) 0.0220(6) Uani 1 1 d . . .
C10 C 0.7253(3) -0.0002(2) 0.11318(16) 0.0233(6) Uani 1 1 d . . .
C11 C 0.6759(3) -0.0284(2) 0.04582(19) 0.0288(7) Uani 1 1 d . . .
C12 C 0.7365(3) -0.0005(2) -0.01433(17) 0.0285(7) Uani 1 1 d . . .
C13 C 0.8461(3) 0.0567(2) -0.00665(18) 0.0281(7) Uani 1 1 d . . .
C14 C 0.8947(3) 0.0838(2) 0.06085(17) 0.0245(6) Uani 1 1 d . . .
C15 C 0.5968(3) 0.2429(2) 0.26613(16) 0.0195(6) Uani 1 1 d . . .
C16 C 0.5327(3) 0.1689(2) 0.22939(16) 0.0232(6) Uani 1 1 d . . .
C17 C 0.4695(3) 0.0993(2) 0.26535(18) 0.0253(7) Uani 1 1 d . . .
C18 C 0.4681(3) 0.1017(2) 0.33901(18) 0.0260(7) Uani 1 1 d . . .
C19 C 0.5300(3) 0.1744(2) 0.37654(17) 0.0251(7) Uani 1 1 d . . .
C20 C 0.5926(3) 0.2437(2) 0.34074(17) 0.0224(6) Uani 1 1 d . . .
C21 C 1.1909(4) -0.1545(3) 0.3624(2) 0.0379(9) Uani 1 1 d . . .
C22 C 1.2552(5) -0.2130(3) 0.4188(2) 0.0585(13) Uani 1 1 d . . .
H22A H 1.2085 -0.2070 0.4628 0.088 Uiso 1 1 calc R . .
H22B H 1.3467 -0.1928 0.4282 0.088 Uiso 1 1 calc R . .
H22C H 1.2534 -0.2785 0.4031 0.088 Uiso 1 1 calc R . .
F1 F 0.88349(17) 0.26708(13) 0.31390(10) 0.0273(4) Uani 1 1 d . . .
F2 F 0.9375(3) 0.12306(14) 0.33483(11) 0.0487(6) Uani 1 1 d . . .
F3 F 1.1044(3) 0.2537(4) 0.21783(17) 0.0577(15) Uani 0.725(8) 1 d PD A 1
F4 F 1.1542(3) 0.1313(2) 0.2863(3) 0.0552(16) Uani 0.725(8) 1 d PD A 1
F4A F 1.1604(6) 0.1668(5) 0.2382(4) 0.026(2) Uiso 0.275(8) 1 d PD A 2
F3A F 1.0730(10) 0.3016(6) 0.2303(5) 0.043(3) Uiso 0.275(8) 1 d PD A 2
F5 F 1.1104(3) 0.36198(19) 0.3351(2) 0.0462(11) Uani 0.760(6) 1 d PD A 1
F6 F 1.1181(4) 0.2493(3) 0.40513(19) 0.0740(16) Uani 0.760(6) 1 d PD A 1
F7 F 1.2818(3) 0.2764(3) 0.3366(4) 0.089(2) Uani 0.760(6) 1 d PD A 1
F6A F 1.1986(8) 0.2011(5) 0.3819(4) 0.028(2) Uiso 0.240(6) 1 d PD A 2
F5A F 1.1005(11) 0.3335(9) 0.3755(7) 0.059(4) Uiso 0.240(6) 1 d PD A 2
F7A F 1.2750(9) 0.3047(8) 0.3186(6) 0.030(3) Uiso 0.240(6) 1 d PD A 2
F8 F 0.7446(2) 0.47044(13) 0.16912(11) 0.0337(5) Uani 1 1 d . . .
F9 F 0.91246(19) 0.39133(14) 0.13700(12) 0.0378(5) Uani 1 1 d . . .
F10 F 0.5898(2) 0.3532(2) 0.06695(13) 0.0648(8) Uani 1 1 d . . .
F11 F 0.7782(3) 0.31281(15) 0.02832(12) 0.0509(6) Uani 1 1 d . . .
F12 F 0.6398(4) 0.5337(2) 0.04355(15) 0.0887(12) Uani 1 1 d . . .
F13 F 0.8380(3) 0.50222(18) 0.01794(13) 0.0590(7) Uani 1 1 d . . .
F14 F 0.6731(3) 0.45086(18) -0.04842(12) 0.0544(6) Uani 1 1 d . . .
F15 F 0.66391(18) -0.02842(13) 0.17110(10) 0.0304(4) Uani 1 1 d . . .
F16 F 0.5698(2) -0.08438(15) 0.03889(11) 0.0396(5) Uani 1 1 d . . .
F17 F 0.6912(2) -0.02944(15) -0.07940(11) 0.0409(5) Uani 1 1 d . . .
F18 F 0.9054(2) 0.08464(15) -0.06532(11) 0.0388(5) Uani 1 1 d . . .
F19 F 1.00313(18) 0.13729(14) 0.06695(10) 0.0325(4) Uani 1 1 d . . .
F20 F 0.52838(19) 0.16668(13) 0.15740(10) 0.0304(4) Uani 1 1 d . . .
F21 F 0.4066(2) 0.03072(14) 0.22842(11) 0.0366(5) Uani 1 1 d . . .
F22 F 0.40393(19) 0.03575(14) 0.37359(11) 0.0351(5) Uani 1 1 d . . .
F23 F 0.5260(2) 0.17856(15) 0.44843(10) 0.0343(5) Uani 1 1 d . . .
F24 F 0.64818(18) 0.31448(13) 0.37882(10) 0.0290(4) Uani 1 1 d . . .

loop_
_atom_site_aniso_label
_atom_site_aniso_U_11
_atom_site_aniso_U_22
_atom_site_aniso_U_33
_atom_site_aniso_U_23
_atom_site_aniso_U_13
_atom_site_aniso_U_12
Ag 0.02881(14) 0.01732(13) 0.03085(15) 0.00128(9) -0.00473(10) 0.00200(9)
N1 0.0227(13) 0.0189(13) 0.0221(13) -0.0001(10) -0.0025(10) -0.0016(10)
N2 0.0211(13) 0.0193(13) 0.0260(13) 0.0012(10) -0.0010(10) 0.0007(10)
N3 0.0208(13) 0.0170(12) 0.0265(13) 0.0023(10) -0.0013(10) -0.0007(10)
N4 0.0256(15) 0.0285(16) 0.054(2) -0.0008(14) -0.0111(14) 0.0023(12)
C1 0.0165(14) 0.0190(15) 0.0263(15) 0.0019(12) 0.0023(12) -0.0038(11)
C2 0.0205(15) 0.0191(15) 0.0237(15) 0.0004(12) -0.0037(12) -0.0018(12)
C3 0.0291(17) 0.0167(15) 0.0273(16) -0.0014(12) -0.0031(13) 0.0025(12)
C4 0.0197(17) 0.050(2) 0.062(3) -0.031(2) -0.0055(17) 0.0048(16)
C5 0.040(2) 0.0307(19) 0.050(2) -0.0024(17) -0.0167(18) -0.0012(16)
C6 0.0247(16) 0.0211(16) 0.0343(18) 0.0027(13) 0.0046(13) -0.0001(12)
C7 0.037(2) 0.039(2) 0.0307(18) 0.0088(15) 0.0041(15) -0.0067(16)
C8 0.062(3) 0.040(2) 0.0273(19) 0.0088(16) 0.0119(18) 0.0074(19)
C9 0.0205(15) 0.0159(14) 0.0293(16) -0.0003(12) -0.0017(12) 0.0022(11)
C10 0.0250(16) 0.0213(15) 0.0232(15) 0.0031(12) -0.0023(12) 0.0011(12)
C11 0.0247(16) 0.0189(15) 0.0412(19) 0.0020(14) -0.0096(14) -0.0024(12)
C12 0.0354(18) 0.0238(16) 0.0249(16) -0.0024(13) -0.0093(13) 0.0040(14)
C13 0.0335(18) 0.0242(16) 0.0268(16) 0.0035(13) 0.0044(13) 0.0041(13)
C14 0.0219(15) 0.0206(15) 0.0307(17) 0.0005(13) -0.0009(12) -0.0009(12)
C15 0.0168(14) 0.0199(14) 0.0217(14) 0.0033(12) -0.0008(11) 0.0024(11)
C16 0.0226(15) 0.0258(16) 0.0207(15) 0.0011(12) -0.0029(12) 0.0012(12)
C17 0.0192(15) 0.0221(16) 0.0342(17) -0.0016(13) -0.0006(13) -0.0033(12)
C18 0.0184(15) 0.0237(16) 0.0366(18) 0.0083(14) 0.0070(13) 0.0010(12)
C19 0.0201(15) 0.0307(17) 0.0247(16) 0.0027(13) 0.0042(12) 0.0069(13)
C20 0.0169(14) 0.0209(15) 0.0293(16) -0.0023(12) 0.0003(12) 0.0024(12)
C21 0.0311(19) 0.034(2) 0.047(2) -0.0113(17) -0.0099(16) 0.0102(16)
C22 0.068(3) 0.063(3) 0.041(2) -0.009(2) -0.021(2) 0.035(2)
F1 0.0224(9) 0.0302(10) 0.0290(10) -0.0075(8) -0.0005(7) 0.0042(7)
F2 0.0864(18) 0.0247(11) 0.0312(11) 0.0072(9) -0.0243(11) -0.0093(11)
F3 0.0308(19) 0.106(4) 0.0378(19) -0.019(2) 0.0136(14) -0.036(2)
F4 0.0268(16) 0.0321(19) 0.104(4) -0.031(2) -0.0152(17) 0.0101(13)
F5 0.0290(15) 0.0194(14) 0.089(3) -0.0163(16) -0.0057(15) -0.0004(11)
F6 0.103(3) 0.058(2) 0.054(2) -0.0015(18) -0.046(2) -0.013(2)
F7 0.0243(18) 0.058(3) 0.177(6) -0.063(3) -0.045(2) 0.0180(17)
F8 0.0425(12) 0.0185(9) 0.0408(11) 0.0033(8) 0.0091(9) 0.0000(8)
F9 0.0264(10) 0.0329(11) 0.0551(13) 0.0048(10) 0.0089(9) -0.0072(8)
F10 0.0377(13) 0.113(2) 0.0420(13) 0.0376(14) -0.0109(10) -0.0253(14)
F11 0.0864(19) 0.0308(12) 0.0351(12) -0.0009(10) 0.0017(12) 0.0008(12)
F12 0.149(3) 0.075(2) 0.0459(16) 0.0249(14) 0.0310(18) 0.070(2)
F13 0.087(2) 0.0501(15) 0.0405(13) 0.0063(11) 0.0107(13) -0.0321(14)
F14 0.0699(17) 0.0594(16) 0.0335(12) 0.0169(11) 0.0020(11) -0.0041(13)
F15 0.0281(10) 0.0324(10) 0.0303(10) 0.0069(8) -0.0006(8) -0.0077(8)
F16 0.0352(11) 0.0369(12) 0.0443(12) 0.0041(9) -0.0149(9) -0.0161(9)
F17 0.0538(14) 0.0375(12) 0.0290(11) -0.0054(9) -0.0140(9) 0.0000(10)
F18 0.0447(12) 0.0440(13) 0.0282(10) 0.0041(9) 0.0065(9) 0.0005(10)
F19 0.0285(10) 0.0329(11) 0.0362(11) 0.0004(9) 0.0029(8) -0.0100(8)
F20 0.0343(10) 0.0318(10) 0.0246(9) -0.0008(8) -0.0024(8) -0.0079(8)
F21 0.0364(11) 0.0313(11) 0.0419(12) -0.0045(9) 0.0026(9) -0.0154(9)
F22 0.0311(10) 0.0320(11) 0.0435(12) 0.0109(9) 0.0125(9) -0.0043(8)
F23 0.0358(11) 0.0447(12) 0.0232(10) 0.0037(8) 0.0070(8) 0.0002(9)
F24 0.0290(10) 0.0290(10) 0.0290(10) -0.0071(8) 0.0025(8) -0.0022(8)

loop_
_atom_type_symbol
_atom_type_description
_atom_type_scat_dispersion_real
_atom_type_scat_dispersion_imag
_atom_type_scat_source
C C 0.0033 0.0016 'International Tables Vol C Tables 4.2.6.8 and 6.1.1.4'
H H 0.0000 0.0000 'International Tables Vol C Tables 4.2.6.8 and 6.1.1.4'
N N 0.0061 0.0033 'International Tables Vol C Tables 4.2.6.8 and 6.1.1.4'
F F 0.0171 0.0103 'International Tables Vol C Tables 4.2.6.8 and 6.1.1.4'
Ag Ag -0.8971 1.1015 'International Tables Vol C Tables 4.2.6.8 and 6.1.1.4'

loop_
_geom_angle_atom_site_label_1
_geom_angle_atom_site_label_2
_geom_angle_atom_site_label_3
_geom_angle
_geom_angle_site_symmetry_3
N4 Ag N1 154.28(10) .
N4 Ag N3 86.24(10) 2_645
N1 Ag N3 119.24(9) 2_645
C1 N1 C9 114.7(2) .
C1 N1 Ag 130.0(2) .
C9 N1 Ag 114.92(18) .
C1 N2 C2 133.2(3) .
C2 N3 C15 118.1(3) .
C2 N3 Ag 131.2(2) 2_655
C15 N3 Ag 110.53(18) 2_655
C21 N4 Ag 160.4(3) .
N2 C1 N1 124.7(3) .
N2 C1 C3 119.6(3) .
N1 C1 C3 115.1(3) .
N3 C2 N2 131.8(3) .
N3 C2 C6 115.6(3) .
N2 C2 C6 111.8(3) .
F2 C3 F1 106.4(3) .
F2 C3 C1 111.8(2) .
F1 C3 C1 110.7(2) .
F2 C3 C4 108.5(3) .
F1 C3 C4 106.5(2) .
C1 C3 C4 112.6(3) .
F3 C4 F4A 66.1(4) .
F3 C4 F4 110.1(4) .
F4A C4 F4 44.0(3) .
F3 C4 F3A 32.5(4) .
F4A C4 F3A 98.2(6) .
F4 C4 F3A 141.9(6) .
F3 C4 C5 112.7(4) .
F4A C4 C5 117.9(4) .
F4 C4 C5 100.6(3) .
F3A C4 C5 93.7(5) .
F3 C4 C3 111.6(3) .
F4A C4 C3 119.1(4) .
F4 C4 C3 102.9(3) .
F3A C4 C3 101.3(5) .
C5 C4 C3 117.6(3) .
F5A C5 F7 119.4(7) .
F5A C5 F5 38.9(6) .
F7 C5 F5 108.2(4) .
F5A C5 F6 61.2(7) .
F7 C5 F6 113.0(4) .
F5 C5 F6 100.0(4) .
F5A C5 F6A 110.1(8) .
F7 C5 F6A 76.7(5) .
F5 C5 F6A 147.6(5) .
F6 C5 F6A 51.3(4) .
F5A C5 F7A 112.0(8) .
F7 C5 F7A 22.7(5) .
F5 C5 F7A 89.4(5) .
F6 C5 F7A 130.7(6) .
F6A C5 F7A 99.3(6) .
F5A C5 C4 123.6(6) .
F7 C5 C4 113.6(4) .
F5 C5 C4 107.4(3) .
F6 C5 C4 113.5(3) .
F6A C5 C4 99.0(4) .
F7A C5 C4 109.3(6) .
F8 C6 F9 106.7(3) .
F8 C6 C2 111.6(3) .
F9 C6 C2 110.0(3) .
F8 C6 C7 108.1(3) .
F9 C6 C7 107.8(3) .
C2 C6 C7 112.4(3) .
F10 C7 F11 107.7(3) .
F10 C7 C8 107.6(3) .
F11 C7 C8 107.4(3) .
F10 C7 C6 109.3(3) .
F11 C7 C6 109.2(3) .
C8 C7 C6 115.4(3) .
F13 C8 F12 109.6(4) .
F13 C8 F14 108.4(3) .
F12 C8 F14 107.1(4) .
F13 C8 C7 110.5(3) .
F12 C8 C7 111.4(3) .
F14 C8 C7 109.7(3) .
C10 C9 C14 116.9(3) .
C10 C9 N1 121.3(3) .
C14 C9 N1 121.7(3) .
F15 C10 C11 118.8(3) .
F15 C10 C9 119.4(3) .
C11 C10 C9 121.8(3) .
F16 C11 C12 119.8(3) .
F16 C11 C10 120.2(3) .
C12 C11 C10 120.0(3) .
F17 C12 C11 120.3(3) .
F17 C12 C13 120.3(3) .
C11 C12 C13 119.4(3) .
F18 C13 C14 120.4(3) .
F18 C13 C12 119.7(3) .
C14 C13 C12 119.9(3) .
F19 C14 C13 118.8(3) .
F19 C14 C9 119.3(3) .
C13 C14 C9 121.9(3) .
C20 C15 C16 116.7(3) .
C20 C15 N3 121.0(3) .
C16 C15 N3 121.7(3) .
F20 C16 C17 118.9(3) .
F20 C16 C15 119.4(3) .
C17 C16 C15 121.6(3) .
F21 C17 C18 119.7(3) .
F21 C17 C16 120.1(3) .
C18 C17 C16 120.2(3) .
F22 C18 C17 120.2(3) .
F22 C18 C19 120.5(3) .
C17 C18 C19 119.3(3) .
F23 C19 C20 119.8(3) .
F23 C19 C18 119.7(3) .
C20 C19 C18 120.5(3) .
F24 C20 C19 118.7(3) .
F24 C20 C15 119.6(3) .
C19 C20 C15 121.6(3) .
N4 C21 C22 179.4(5) .
C21 C22 H22A 109.5 .
C21 C22 H22B 109.5 .
H22A C22 H22B 109.5 .
C21 C22 H22C 109.5 .
H22A C22 H22C 109.5 .
H22B C22 H22C 109.5 .

loop_
_geom_bond_atom_site_label_1
_geom_bond_atom_site_label_2
_geom_bond_distance
_geom_bond_site_symmetry_2
Ag N4 2.189(3) .
Ag N1 2.191(3) .
Ag N3 2.436(3) 2_645
N1 C1 1.319(4) .
N1 C9 1.420(4) .
N2 C1 1.306(4) .
N2 C2 1.328(4) .
N3 C2 1.296(4) .
N3 C15 1.413(4) .
N3 Ag 2.436(3) 2_655
N4 C21 1.135(5) .
C1 C3 1.537(4) .
C2 C6 1.536(4) .
C3 F2 1.346(4) .
C3 F1 1.350(4) .
C3 C4 1.547(5) .
C4 F3 1.256(5) .
C4 F4A 1.322(6) .
C4 F4 1.429(4) .
C4 F3A 1.484(7) .
C4 C5 1.510(5) .
C5 F5A 1.250(8) .
C5 F7 1.282(5) .
C5 F5 1.346(4) .
C5 F6 1.358(5) .
C5 F6A 1.358(7) .
C5 F7A 1.366(8) .
C6 F8 1.350(4) .
C6 F9 1.350(4) .
C6 C7 1.551(5) .
C7 F10 1.344(4) .
C7 F11 1.346(4) .
C7 C8 1.532(5) .
C8 F13 1.316(5) .
C8 F12 1.317(5) .
C8 F14 1.330(5) .
C9 C10 1.387(4) .
C9 C14 1.388(4) .
C10 F15 1.345(4) .
C10 C11 1.380(5) .
C11 F16 1.343(4) .
C11 C12 1.375(5) .
C12 F17 1.334(4) .
C12 C13 1.382(5) .
C13 F18 1.345(4) .
C13 C14 1.376(5) .
C14 F19 1.341(4) .
C15 C20 1.394(4) .
C15 C16 1.398(4) .
C16 F20 1.339(4) .
C16 C17 1.382(5) .
C17 F21 1.336(4) .
C17 C18 1.374(5) .
C18 F22 1.337(4) .
C18 C19 1.380(5) .
C19 F23 1.344(4) .
C19 C20 1.375(4) .
C20 F24 1.338(4) .
C21 C22 1.462(5) .
C22 H22A 0.9800 .
C22 H22B 0.9800 .
C22 H22C 0.9800 .
